data_4312946
loop_
_publ_author_name
'Hongwei Hou'
'Gang Li'
'Linke Li'
'Yu Zhu'
'Xiangru Meng'
'Yaoting Fan'

_publ_section_title
;
 Synthesis, Crystal Structures, and Magnetic Properties of Three Novel
 Ferrocenecarboxylato-Bridged Lanthanide Dimers
;
_journal_name_full 'Inorganic Chemistry'
_journal_page_first 428
_journal_page_last 435
_journal_paper_doi 10.1021/ic025753w
_journal_volume 42
_journal_year 2003
_chemical_formula_sum 'C34 H35 Fe3 O9 Y'
_chemical_formula_weight 844.05
_chemical_name_systematic
; 
 ? 
;
_space_group_IT_number 2
_symmetry_cell_setting triclinic
_symmetry_space_group_name_Hall '-P 1'
_symmetry_space_group_name_H-M 'P -1'
_atom_sites_solution_hydrogens geom
_atom_sites_solution_primary direct
_atom_sites_solution_secondary difmap
_audit_creation_method SHELXL
_cell_angle_alpha 117.42(3)
_cell_angle_beta 91.03(3)
_cell_angle_gamma 104.92(3)
_cell_formula_units_Z 2
_cell_length_a 8.812(2)
_cell_length_b 15.286(3)
_cell_length_c 15.542(3)
_cell_measurement_reflns_used 200
_cell_measurement_temperature 291(2)
_cell_measurement_theta_max 25.2
_cell_measurement_theta_min 2
_cell_volume 1772.8(9)
_computing_cell_refinement raxis
_computing_data_collection raxis
_computing_data_reduction raxis
_computing_molecular_graphics texsan
_computing_publication_material texsan
_computing_structure_refinement 'SHELXL-93 (Sheldrick, 1993)'
_computing_structure_solution 'SHELXS-86 (Sheldrick, 1990)'
_diffrn_ambient_temperature 291(2)
_diffrn_measurement_device r-axis-iv
_diffrn_measurement_method 'osillation  frames'
_diffrn_radiation_monochromator graphite
_diffrn_radiation_source 'fine-focus sealed tube'
_diffrn_radiation_type MoK\a
_diffrn_radiation_wavelength 0.71073
_diffrn_reflns_av_R_equivalents 0.0000
_diffrn_reflns_av_sigmaI/netI 0.0536
_diffrn_reflns_limit_h_max 10
_diffrn_reflns_limit_h_min -10
_diffrn_reflns_limit_k_max 19
_diffrn_reflns_limit_k_min -17
_diffrn_reflns_limit_l_max 0
_diffrn_reflns_limit_l_min -18
_diffrn_reflns_number 5701
_diffrn_reflns_theta_max 27.56
_diffrn_reflns_theta_min 1.50
_exptl_absorpt_coefficient_mu 2.874
_exptl_crystal_colour red
_exptl_crystal_density_diffrn 1.574
_exptl_crystal_description prismatic
_exptl_crystal_F_000 848
_exptl_crystal_size_max 0.28
_exptl_crystal_size_mid 0.25
_exptl_crystal_size_min 0.20
_refine_diff_density_max 2.716
_refine_diff_density_min -0.858
_refine_diff_density_rms 0.213
_refine_ls_extinction_coef 0.0453(42)
_refine_ls_extinction_expression Fc^*^=kFc[1+0.001xFc^2^\l^3^/sin(2\q)]^-1/4^
_refine_ls_extinction_method SHELXL
_refine_ls_goodness_of_fit_all 1.095
_refine_ls_goodness_of_fit_obs 1.126
_refine_ls_matrix_type full
_refine_ls_number_parameters 427
_refine_ls_number_reflns 5701
_refine_ls_number_restraints 0
_refine_ls_restrained_S_all 1.095
_refine_ls_restrained_S_obs 1.126
_refine_ls_R_factor_all 0.1035
_refine_ls_R_factor_obs 0.0926
_refine_ls_shift/esd_max 0.000
_refine_ls_shift/esd_mean 0.000
_refine_ls_structure_factor_coef Fsqd
_refine_ls_weighting_details 'w=1/[\s^2^(Fo^2^)+(0.1647P)^2^+9.9512P] where P=(Fo^2^+2Fc^2^)/3'
_refine_ls_weighting_scheme calc
_refine_ls_wR_factor_all 0.2649
_refine_ls_wR_factor_obs 0.2551
_reflns_number_observed 4991
_reflns_number_total 5701
_reflns_observed_criterion >2sigma(I)
_cod_data_source_file ic025753w_s1_3.cif
_cod_data_source_block complex3
_cod_depositor_comments
;
The following automatic conversions were performed:

'_refine_ls_weighting_scheme' value 'calc
w=1/[\s^2^(Fo^2^)+(0.1647P)^2^+9.9512P] where P=(Fo^2^+2Fc^2^)/3' was
changed to 'calc'. New tag '_refine_ls_weighting_details' was
created. The value of the new tag was set to
'w=1/[\s^2^(Fo^2^)+(0.1647P)^2^+9.9512P] where P=(Fo^2^+2Fc^2^)/3'.

Automatic conversion script
Id: cif_fix_values 3143 2015-03-26 13:38:13Z robertas 
;
_cod_original_cell_volume 1772.9(6)
_cod_database_code 4312946

loop_
_symmetry_equiv_pos_as_xyz
'x, y, z'
'-x, -y, -z'

loop_
_atom_site_aniso_label
_atom_site_aniso_U_11
_atom_site_aniso_U_22
_atom_site_aniso_U_33
_atom_site_aniso_U_23
_atom_site_aniso_U_13
_atom_site_aniso_U_12
Y1 0.0237(4) 0.0206(4) 0.0256(5) 0.0120(3) 0.0043(3) 0.0088(3)
Fe1 0.0644(12) 0.0495(11) 0.0639(13) 0.0247(9) 0.0095(9) 0.0204(8)
Fe2 0.0822(15) 0.086(2) 0.0734(15) 0.0491(13) 0.0249(11) 0.0408(12)
Fe3 0.0624(11) 0.0581(12) 0.0602(12) 0.0264(10) 0.0136(9) 0.0163(9)
C1 0.200(28) 0.214(31) 0.072(13) 0.082(18) 0.052(16) 0.147(26)
C2 0.125(18) 0.106(17) 0.190(27) 0.116(19) 0.033(18) 0.036(14)
C3 0.126(17) 0.050(9) 0.144(20) 0.041(11) 0.011(14) 0.039(10)
C4 0.094(14) 0.122(17) 0.152(21) 0.083(16) 0.045(13) 0.066(13)
C5 0.082(11) 0.081(11) 0.085(13) 0.015(10) -0.021(9) 0.037(9)
C6 0.053(7) 0.052(7) 0.087(11) 0.027(7) 0.008(7) 0.009(6)
C7 0.066(9) 0.057(9) 0.107(14) 0.019(9) 0.003(9) 0.008(7)
C8 0.070(9) 0.071(10) 0.075(10) 0.018(8) -0.017(8) 0.025(8)
C9 0.084(10) 0.048(7) 0.056(8) 0.024(6) -0.004(7) 0.017(6)
C10 0.055(7) 0.035(6) 0.073(9) 0.018(6) 0.008(6) 0.024(5)
C11 0.058(7) 0.047(6) 0.065(8) 0.034(6) 0.020(6) 0.020(5)
C12 0.116(22) 0.367(64) 0.187(37) 0.172(46) 0.078(23) 0.101(35)
C13 0.152(25) 0.210(36) 0.191(33) 0.159(32) 0.040(23) 0.040(25)
C14 0.130(19) 0.124(19) 0.113(18) 0.073(16) 0.047(15) 0.053(15)
C15 0.240(35) 0.106(17) 0.121(20) 0.059(16) 0.095(22) 0.104(21)
C16 0.257(44) 0.264(43) 0.181(33) 0.164(34) 0.158(33) 0.224(41)
C17 0.071(9) 0.054(8) 0.074(9) 0.029(7) 0.006(7) 0.024(6)
C18 0.094(12) 0.063(9) 0.097(12) 0.048(9) 0.022(9) 0.037(8)
C19 0.095(12) 0.096(13) 0.131(16) 0.083(13) 0.012(11) 0.040(10)
C20 0.071(9) 0.062(9) 0.084(11) 0.035(8) -0.005(7) 0.016(7)
C21 0.053(7) 0.059(7) 0.071(9) 0.042(7) 0.019(6) 0.018(6)
C22 0.055(7) 0.047(6) 0.062(8) 0.030(6) 0.017(5) 0.018(5)
C23 0.061(10) 0.076(12) 0.156(21) 0.038(13) -0.023(11) 0.009(8)
C24 0.112(16) 0.086(13) 0.067(11) 0.024(10) -0.017(10) 0.007(11)
C25 0.137(19) 0.056(11) 0.136(20) 0.005(12) 0.061(17) 0.012(11)
C26 0.076(11) 0.057(9) 0.143(18) 0.046(10) 0.032(10) 0.017(8)
C27 0.052(8) 0.092(12) 0.082(11) 0.029(10) 0.018(7) 0.005(8)
C28 0.057(7) 0.058(8) 0.078(9) 0.041(7) 0.014(6) 0.018(6)
C29 0.066(8) 0.070(9) 0.063(9) 0.029(8) 0.020(7) 0.006(7)
C30 0.063(8) 0.070(9) 0.075(10) 0.023(8) 0.019(7) 0.019(7)
C31 0.050(7) 0.084(10) 0.060(8) 0.030(7) 0.013(6) 0.030(7)
C32 0.054(7) 0.059(8) 0.056(8) 0.021(6) 0.006(5) 0.016(6)
C33 0.045(7) 0.057(7) 0.064(8) 0.023(6) 0.004(5) 0.019(5)
C34 0.069(13) 0.314(47) 0.162(27) 0.105(30) 0.016(15) -0.023(20)
O1 0.067(6) 0.053(5) 0.053(5) 0.012(4) 0.014(4) 0.012(4)
O2 0.057(5) 0.053(5) 0.056(5) 0.027(4) 0.013(4) 0.023(4)
O3 0.050(5) 0.057(5) 0.068(6) 0.034(5) 0.000(4) 0.012(4)
O4 0.046(5) 0.056(5) 0.091(7) 0.040(5) 0.008(4) 0.014(4)
O5 0.057(5) 0.061(5) 0.079(6) 0.041(5) 0.020(4) 0.024(4)
O6 0.083(6) 0.078(6) 0.061(6) 0.048(5) 0.025(5) 0.040(5)
O7 0.059(5) 0.066(6) 0.081(7) 0.030(5) -0.001(5) 0.020(4)
O8 0.050(5) 0.064(5) 0.082(6) 0.041(5) 0.014(4) 0.024(4)
O9 0.110(12) 0.126(14) 0.260(25) 0.112(16) 0.002(14) 0.011(10)

loop_
_atom_site_label
_atom_site_type_symbol
_atom_site_fract_x
_atom_site_fract_y
_atom_site_fract_z
_atom_site_U_iso_or_equiv
_atom_site_thermal_displace_type
_atom_site_occupancy
_atom_site_calc_flag
_atom_site_refinement_flags
_atom_site_disorder_group
Y1 Y 0.20731(9) 0.04236(6) 0.44562(6) 0.0225(3) Uani 1 d . .
Fe1 Fe -0.1165(2) -0.38217(14) 0.19630(15) 0.0597(5) Uani 1 d . .
Fe2 Fe 0.1306(3) 0.2998(2) 0.2851(2) 0.0725(6) Uani 1 d . .
Fe3 Fe 0.4933(2) -0.13387(15) 0.08967(14) 0.0614(6) Uani 1 d . .
C1 C 0.0040(39) -0.3906(27) 0.3115(16) 0.138(11) Uani 1 d . .
H1A H -0.0042(39) -0.3554(27) 0.3815(16) 0.166 Uiso 1 calc R .
C2 C -0.1015(29) -0.4902(20) 0.2360(25) 0.122(8) Uani 1 d . .
H2A H -0.1914(29) -0.5342(20) 0.2480(25) 0.146 Uiso 1 calc R .
C3 C -0.0528(27) -0.5147(13) 0.1399(19) 0.107(7) Uani 1 d . .
H3A H -0.1012(27) -0.5777(13) 0.0777(19) 0.128 Uiso 1 calc R .
C4 C 0.0835(25) -0.4309(18) 0.1548(18) 0.108(7) Uani 1 d . .
H4A H 0.1443(25) -0.4246(18) 0.1047(18) 0.130 Uiso 1 calc R .
C5 C 0.1100(22) -0.3519(14) 0.2629(14) 0.091(6) Uani 1 d . .
H5A H 0.1910(22) -0.2842(14) 0.2941(14) 0.109 Uiso 1 calc R .
C6 C -0.2793(15) -0.3097(10) 0.2602(12) 0.068(4) Uani 1 d . .
H6A H -0.3115(15) -0.2948(10) 0.3243(12) 0.082 Uiso 1 calc R .
C7 C -0.3554(19) -0.4055(12) 0.1586(14) 0.087(5) Uani 1 d . .
H7A H -0.4414(19) -0.4663(12) 0.1483(14) 0.105 Uiso 1 calc R .
C8 C -0.2728(19) -0.3950(12) 0.0810(13) 0.079(5) Uani 1 d . .
H8A H -0.2920(19) -0.4464(12) 0.0113(13) 0.095 Uiso 1 calc R .
C9 C -0.1538(18) -0.2957(10) 0.1287(10) 0.064(3) Uani 1 d . .
H9A H -0.0761(18) -0.2683(10) 0.0961(10) 0.076 Uiso 1 calc R .
C10 C -0.1579(15) -0.2442(9) 0.2362(10) 0.055(3) Uani 1 d . .
C11 C -0.0463(15) -0.1474(9) 0.3147(10) 0.053(3) Uani 1 d . .
C12 C 0.3525(39) 0.3315(43) 0.2640(30) 0.200(18) Uani 1 d . .
H12A H 0.4465(39) 0.3710(43) 0.3152(30) 0.240 Uiso 1 calc R .
C13 C 0.2693(40) 0.3720(30) 0.2182(27) 0.162(13) Uani 1 d . .
H13A H 0.2923(40) 0.4452(30) 0.2369(27) 0.194 Uiso 1 calc R .
C14 C 0.1522(32) 0.2892(20) 0.1386(18) 0.112(7) Uani 1 d . .
H14A H 0.0743(32) 0.2955(20) 0.0977(18) 0.134 Uiso 1 calc R .
C15 C 0.1564(41) 0.2006(19) 0.1393(20) 0.142(11) Uani 1 d . .
H15A H 0.0801(41) 0.1327(19) 0.0966(20) 0.170 Uiso 1 calc R .
C16 C 0.2814(52) 0.2189(33) 0.2134(28) 0.178(19) Uani 1 d . .
H16A H 0.3152(52) 0.1678(33) 0.2238(28) 0.213 Uiso 1 calc R .
C17 C 0.1294(17) 0.3688(11) 0.4402(11) 0.066(4) Uani 1 d . .
H17A H 0.2218(17) 0.4094(11) 0.4925(11) 0.079 Uiso 1 calc R .
C18 C 0.0365(21) 0.4082(12) 0.3918(13) 0.078(4) Uani 1 d . .
H18A H 0.0582(21) 0.4805(12) 0.4073(13) 0.093 Uiso 1 calc R .
C19 C -0.0880(23) 0.3227(15) 0.3185(16) 0.094(6) Uani 1 d . .
H19A H -0.1672(23) 0.3268(15) 0.2764(16) 0.112 Uiso 1 calc R .
C20 C -0.0789(18) 0.2307(12) 0.3190(12) 0.074(4) Uani 1 d . .
H20A H -0.1505(18) 0.1608(12) 0.2775(12) 0.088 Uiso 1 calc R .
C21 C 0.0533(15) 0.2609(10) 0.3965(10) 0.056(3) Uani 1 d . .
C22 C 0.1051(14) 0.1916(9) 0.4208(10) 0.053(3) Uani 1 d . .
C23 C 0.2750(21) -0.1966(15) 0.0058(18) 0.108(7) Uani 1 d . .
H23A H 0.2082(21) -0.1566(15) 0.0002(18) 0.130 Uiso 1 calc R .
C24 C 0.3868(26) -0.2365(16) -0.0641(14) 0.099(6) Uani 1 d . .
H24A H 0.4101(26) -0.2283(16) -0.1218(14) 0.119 Uiso 1 calc R .
C25 C 0.4504(30) -0.2843(15) -0.0244(19) 0.130(10) Uani 1 d . .
H25A H 0.5364(30) -0.3141(15) -0.0497(19) 0.156 Uiso 1 calc R .
C26 C 0.3887(20) -0.2781(12) 0.0711(16) 0.093(6) Uani 1 d . .
H26A H 0.4161(20) -0.3090(12) 0.1099(16) 0.111 Uiso 1 calc R .
C27 C 0.2786(17) -0.2263(14) 0.0838(13) 0.084(5) Uani 1 d . .
H27A H 0.2133(17) -0.2108(14) 0.1362(13) 0.101 Uiso 1 calc R .
C28 C 0.5542(15) 0.0216(10) 0.1499(11) 0.061(3) Uani 1 d . .
H28A H 0.4883(15) 0.0593(10) 0.1387(11) 0.073 Uiso 1 calc R .
C29 C 0.6698(17) -0.0148(11) 0.0908(11) 0.070(4) Uani 1 d . .
H29A H 0.6987(17) -0.0058(11) 0.0341(11) 0.084 Uiso 1 calc R .
C30 C 0.7366(18) -0.0656(12) 0.1326(11) 0.074(4) Uani 1 d . .
H30A H 0.8179(18) -0.1002(12) 0.1075(11) 0.089 Uiso 1 calc R .
C31 C 0.6605(15) -0.0588(12) 0.2189(10) 0.064(3) Uani 1 d . .
H31A H 0.6816(15) -0.0897(12) 0.2592(10) 0.077 Uiso 1 calc R .
C32 C 0.5497(15) -0.0038(10) 0.2318(10) 0.059(3) Uani 1 d . .
C33 C 0.4358(14) 0.0125(10) 0.3085(10) 0.057(3) Uani 1 d . .
C34 C 0.6424(26) 0.3260(29) 0.4835(23) 0.203(18) Uani 1 d . .
H34A H 0.7161(287) 0.3929(69) 0.5036(94) 0.304 Uiso 1 calc R .
H34B H 0.5693(46) 0.3065(259) 0.4267(83) 0.304 Uiso 1 calc R .
H34C H 0.6996(319) 0.2763(187) 0.4679(167) 0.304 Uiso 1 calc R .
O1 O 0.0848(11) -0.1084(7) 0.2892(7) 0.064(2) Uani 1 d . .
O2 O -0.0699(10) -0.0956(6) 0.4096(6) 0.054(2) Uani 1 d . .
O3 O 0.2380(10) 0.2207(7) 0.4813(7) 0.058(2) Uani 1 d . .
O4 O 0.0170(10) 0.0959(7) 0.3847(7) 0.063(2) Uani 1 d . .
O5 O 0.3434(10) 0.0638(7) 0.3131(7) 0.061(2) Uani 1 d . .
O6 O 0.4335(12) -0.0220(8) 0.3744(7) 0.065(2) Uani 1 d . .
O7 O 0.4414(11) 0.1481(8) 0.5753(8) 0.071(3) Uani 1 d . .
O8 O 0.2412(10) -0.0666(7) 0.5174(7) 0.061(2) Uani 1 d . .
O9 O 0.5490(22) 0.3299(15) 0.5683(18) 0.163(8) Uani 1 d . .
H9 H 0.5522(391) 0.2822(178) 0.5784(190) 0.244 Uiso 1 calc R .

loop_
_atom_type_symbol
_atom_type_description
_atom_type_scat_dispersion_real
_atom_type_scat_dispersion_imag
_atom_type_scat_source
C C 0.0033 0.0016 'International Tables Vol C Tables 4.2.6.8 and 6.1.1.4'
H H 0.0000 0.0000 'International Tables Vol C Tables 4.2.6.8 and 6.1.1.4'
O O 0.0106 0.0060 'International Tables Vol C Tables 4.2.6.8 and 6.1.1.4'
Fe Fe 0.3463 0.8444 'International Tables Vol C Tables 4.2.6.8 and 6.1.1.4'
Y Y -2.7962 3.5667 'International Tables Vol C Tables 4.2.6.8 and 6.1.1.4'

loop_
_geom_angle_atom_site_label_1
_geom_angle_atom_site_label_2
_geom_angle_atom_site_label_3
_geom_angle
_geom_angle_site_symmetry_1
_geom_angle_site_symmetry_3
_geom_angle_publ_flag
O4 Y1 O1 77.3(3) . . ?
O4 Y1 O3 55.0(3) . . ?
O1 Y1 O3 124.2(3) . . ?
O4 Y1 O7 129.3(3) . . ?
O1 Y1 O7 148.9(3) . . ?
O3 Y1 O7 75.2(3) . . ?
O4 Y1 O8 144.6(3) . . ?
O1 Y1 O8 91.2(3) . . ?
O3 Y1 O8 144.4(3) . . ?
O7 Y1 O8 74.7(3) . . ?
O4 Y1 O2 82.9(3) . 2_556 ?
O1 Y1 O2 122.8(3) . 2_556 ?
O3 Y1 O2 81.5(3) . 2_556 ?
O7 Y1 O2 81.0(3) . 2_556 ?
O8 Y1 O2 75.4(3) . 2_556 ?
O4 Y1 O6 131.3(3) . . ?
O1 Y1 O6 75.6(3) . . ?
O3 Y1 O6 113.6(3) . . ?
O7 Y1 O6 74.1(3) . . ?
O8 Y1 O6 75.4(3) . . ?
O2 Y1 O6 145.6(3) 2_556 . ?
O4 Y1 O5 80.7(3) . . ?
O1 Y1 O5 71.2(3) . . ?
O3 Y1 O5 73.9(3) . . ?
O7 Y1 O5 95.2(3) . . ?
O8 Y1 O5 127.4(3) . . ?
O2 Y1 O5 155.2(3) 2_556 . ?
O6 Y1 O5 52.5(3) . . ?
O4 Y1 O2 74.0(3) . . ?
O1 Y1 O2 54.0(3) . . ?
O3 Y1 O2 123.7(3) . . ?
O7 Y1 O2 139.8(3) . . ?
O8 Y1 O2 72.2(3) . . ?
O2 Y1 O2 69.1(3) 2_556 . ?
O6 Y1 O2 117.8(3) . . ?
O5 Y1 O2 123.0(3) . . ?
O4 Y1 C22 27.3(3) . . ?
O1 Y1 C22 99.7(4) . . ?
O3 Y1 C22 27.9(3) . . ?
O7 Y1 C22 103.0(4) . . ?
O8 Y1 C22 159.0(3) . . ?
O2 Y1 C22 83.5(3) 2_556 . ?
O6 Y1 C22 124.7(3) . . ?
O5 Y1 C22 73.4(3) . . ?
O2 Y1 C22 99.7(3) . . ?
O4 Y1 C33 104.7(3) . . ?
O1 Y1 C33 70.1(3) . . ?
O3 Y1 C33 93.8(3) . . ?
O7 Y1 C33 85.7(3) . . ?
O8 Y1 C33 102.4(3) . . ?
O2 Y1 C33 166.6(3) 2_556 . ?
O6 Y1 C33 27.4(3) . . ?
O5 Y1 C33 25.2(3) . . ?
O2 Y1 C33 123.2(3) . . ?
C22 Y1 C33 98.2(4) . . ?
O4 Y1 C11 74.2(3) . . ?
O1 Y1 C11 26.2(3) . . ?
O3 Y1 C11 129.1(3) . . ?
O7 Y1 C11 155.3(3) . . ?
O8 Y1 C11 80.9(3) . . ?
O2 Y1 C11 96.8(3) 2_556 . ?
O6 Y1 C11 96.2(3) . . ?
O5 Y1 C11 96.5(3) . . ?
O2 Y1 C11 27.7(3) . . ?
C22 Y1 C11 101.2(3) . . ?
C33 Y1 C11 95.9(3) . . ?
C6 Fe1 C3 147.4(8) . . ?
C6 Fe1 C10 41.6(5) . . ?
C3 Fe1 C10 170.1(8) . . ?
C6 Fe1 C2 112.7(9) . . ?
C3 Fe1 C2 42.1(9) . . ?
C10 Fe1 C2 147.1(10) . . ?
C6 Fe1 C5 126.0(7) . . ?
C3 Fe1 C5 70.3(8) . . ?
C10 Fe1 C5 108.0(6) . . ?
C2 Fe1 C5 67.7(9) . . ?
C6 Fe1 C7 44.5(6) . . ?
C3 Fe1 C7 113.9(8) . . ?
C10 Fe1 C7 69.9(6) . . ?
C2 Fe1 C7 107.3(9) . . ?
C5 Fe1 C7 168.0(9) . . ?
C6 Fe1 C4 168.3(8) . . ?
C3 Fe1 C4 40.7(8) . . ?
C10 Fe1 C4 131.6(7) . . ?
C2 Fe1 C4 68.8(9) . . ?
C5 Fe1 C4 42.9(8) . . ?
C7 Fe1 C4 147.1(8) . . ?
C6 Fe1 C9 71.1(6) . . ?
C3 Fe1 C9 129.7(8) . . ?
C10 Fe1 C9 42.0(5) . . ?
C2 Fe1 C9 168.8(10) . . ?
C5 Fe1 C9 119.3(8) . . ?
C7 Fe1 C9 67.6(7) . . ?
C4 Fe1 C9 109.8(8) . . ?
C6 Fe1 C1 104.2(8) . . ?
C3 Fe1 C1 70.2(9) . . ?
C10 Fe1 C1 114.9(9) . . ?
C2 Fe1 C1 41.0(10) . . ?
C5 Fe1 C1 38.7(9) . . ?
C7 Fe1 C1 130.5(10) . . ?
C4 Fe1 C1 68.9(9) . . ?
C9 Fe1 C1 149.8(11) . . ?
C6 Fe1 C8 72.9(7) . . ?
C3 Fe1 C8 106.6(8) . . ?
C10 Fe1 C8 69.9(6) . . ?
C2 Fe1 C8 130.3(10) . . ?
C5 Fe1 C8 150.6(8) . . ?
C7 Fe1 C8 40.8(7) . . ?
C4 Fe1 C8 115.6(8) . . ?
C9 Fe1 C8 39.5(6) . . ?
C1 Fe1 C8 169.6(11) . . ?
C12 Fe2 C16 42.9(15) . . ?
C12 Fe2 C13 41.7(13) . . ?
C16 Fe2 C13 69.6(14) . . ?
C12 Fe2 C19 158.6(17) . . ?
C16 Fe2 C19 156.2(16) . . ?
C13 Fe2 C19 121.3(11) . . ?
C12 Fe2 C20 159.9(15) . . ?
C16 Fe2 C20 122.0(13) . . ?
C13 Fe2 C20 157.0(10) . . ?
C19 Fe2 C20 40.3(6) . . ?
C12 Fe2 C18 123.5(16) . . ?
C16 Fe2 C18 162.6(15) . . ?
C13 Fe2 C18 107.5(12) . . ?
C19 Fe2 C18 40.1(7) . . ?
C20 Fe2 C18 67.4(6) . . ?
C12 Fe2 C15 68.2(16) . . ?
C16 Fe2 C15 40.8(12) . . ?
C13 Fe2 C15 64.8(13) . . ?
C19 Fe2 C15 120.9(12) . . ?
C20 Fe2 C15 109.6(10) . . ?
C18 Fe2 C15 154.7(10) . . ?
C12 Fe2 C17 107.9(13) . . ?
C16 Fe2 C17 125.1(12) . . ?
C13 Fe2 C17 124.0(12) . . ?
C19 Fe2 C17 68.8(7) . . ?
C20 Fe2 C17 68.0(6) . . ?
C18 Fe2 C17 41.4(5) . . ?
C15 Fe2 C17 163.1(9) . . ?
C12 Fe2 C21 123.9(12) . . ?
C16 Fe2 C21 109.9(9) . . ?
C13 Fe2 C21 159.8(11) . . ?
C19 Fe2 C21 67.6(6) . . ?
C20 Fe2 C21 40.8(5) . . ?
C18 Fe2 C21 66.5(5) . . ?
C15 Fe2 C21 128.8(8) . . ?
C17 Fe2 C21 38.7(5) . . ?
C12 Fe2 C14 67.5(13) . . ?
C16 Fe2 C14 66.8(11) . . ?
C13 Fe2 C14 38.8(10) . . ?
C19 Fe2 C14 107.3(8) . . ?
C20 Fe2 C14 123.4(9) . . ?
C18 Fe2 C14 122.4(7) . . ?
C15 Fe2 C14 36.6(8) . . ?
C17 Fe2 C14 158.8(8) . . ?
C21 Fe2 C14 160.9(8) . . ?
C27 Fe3 C28 125.4(7) . . ?
C27 Fe3 C23 42.8(8) . . ?
C28 Fe3 C23 109.0(7) . . ?
C27 Fe3 C26 39.4(7) . . ?
C28 Fe3 C26 159.2(7) . . ?
C23 Fe3 C26 69.3(8) . . ?
C27 Fe3 C29 162.6(8) . . ?
C28 Fe3 C29 41.0(5) . . ?
C23 Fe3 C29 123.9(8) . . ?
C26 Fe3 C29 157.1(6) . . ?
C27 Fe3 C30 155.3(8) . . ?
C28 Fe3 C30 67.9(6) . . ?
C23 Fe3 C30 160.0(9) . . ?
C26 Fe3 C30 120.9(7) . . ?
C29 Fe3 C30 40.6(6) . . ?
C27 Fe3 C25 68.3(8) . . ?
C28 Fe3 C25 155.1(9) . . ?
C23 Fe3 C25 65.2(10) . . ?
C26 Fe3 C25 44.4(9) . . ?
C29 Fe3 C25 120.1(8) . . ?
C30 Fe3 C25 108.8(8) . . ?
C27 Fe3 C31 119.2(7) . . ?
C28 Fe3 C31 67.9(6) . . ?
C23 Fe3 C31 157.3(8) . . ?
C26 Fe3 C31 105.2(8) . . ?
C29 Fe3 C31 69.5(6) . . ?
C30 Fe3 C31 41.7(6) . . ?
C25 Fe3 C31 127.1(10) . . ?
C27 Fe3 C32 106.3(6) . . ?
C28 Fe3 C32 42.1(5) . . ?
C23 Fe3 C32 123.6(8) . . ?
C26 Fe3 C32 120.3(7) . . ?
C29 Fe3 C32 70.3(6) . . ?
C30 Fe3 C32 68.3(5) . . ?
C25 Fe3 C32 161.7(10) . . ?
C31 Fe3 C32 38.9(5) . . ?
C27 Fe3 C24 71.5(8) . . ?
C28 Fe3 C24 122.1(7) . . ?
C23 Fe3 C24 41.6(8) . . ?
C26 Fe3 C24 71.3(9) . . ?
C29 Fe3 C24 105.5(7) . . ?
C30 Fe3 C24 121.9(8) . . ?
C25 Fe3 C24 37.0(9) . . ?
C31 Fe3 C24 159.5(7) . . ?
C32 Fe3 C24 159.9(7) . . ?
C5 C1 C2 106.4(18) . . ?
C5 C1 Fe1 68.0(10) . . ?
C2 C1 Fe1 66.1(11) . . ?
C1 C2 C3 110.1(19) . . ?
C1 C2 Fe1 73.0(11) . . ?
C3 C2 Fe1 68.8(10) . . ?
C4 C3 C2 107.0(20) . . ?
C4 C3 Fe1 71.4(10) . . ?
C2 C3 Fe1 69.1(10) . . ?
C3 C4 C5 106.3(19) . . ?
C3 C4 Fe1 67.9(11) . . ?
C5 C4 Fe1 68.0(9) . . ?
C1 C5 C4 110.0(19) . . ?
C1 C5 Fe1 73.3(13) . . ?
C4 C5 Fe1 69.2(9) . . ?
C10 C6 C7 103.3(14) . . ?
C10 C6 Fe1 69.5(7) . . ?
C7 C6 Fe1 69.0(8) . . ?
C8 C7 C6 110.3(13) . . ?
C8 C7 Fe1 72.4(9) . . ?
C6 C7 Fe1 66.5(8) . . ?
C9 C8 C7 106.1(14) . . ?
C9 C8 Fe1 68.9(8) . . ?
C7 C8 Fe1 66.8(9) . . ?
C8 C9 C10 109.9(14) . . ?
C8 C9 Fe1 71.5(8) . . ?
C10 C9 Fe1 66.5(7) . . ?
C6 C10 C11 120.7(13) . . ?
C6 C10 C9 110.3(11) . . ?
C11 C10 C9 128.5(12) . . ?
C6 C10 Fe1 68.9(7) . . ?
C11 C10 Fe1 120.1(8) . . ?
C9 C10 Fe1 71.4(7) . . ?
O1 C11 O2 118.2(11) . . ?
O1 C11 C10 116.2(11) . . ?
O2 C11 C10 125.5(11) . . ?
O1 C11 Y1 54.4(6) . . ?
O2 C11 Y1 63.8(6) . . ?
C10 C11 Y1 170.7(9) . . ?
C13 C12 C16 107.5(36) . . ?
C13 C12 Fe2 72.5(18) . . ?
C16 C12 Fe2 71.4(18) . . ?
C14 C13 C12 109.6(34) . . ?
C14 C13 Fe2 77.1(16) . . ?
C12 C13 Fe2 65.8(16) . . ?
C15 C14 C13 106.4(27) . . ?
C15 C14 Fe2 67.8(14) . . ?
C13 C14 Fe2 64.1(14) . . ?
C14 C15 C16 112.7(30) . . ?
C14 C15 Fe2 75.5(13) . . ?
C16 C15 Fe2 66.5(13) . . ?
C15 C16 C12 103.6(26) . . ?
C15 C16 Fe2 72.7(13) . . ?
C12 C16 Fe2 65.6(14) . . ?
C21 C17 C18 105.8(12) . . ?
C21 C17 Fe2 70.7(8) . . ?
C18 C17 Fe2 67.8(9) . . ?
C19 C18 C17 108.9(13) . . ?
C19 C18 Fe2 69.1(10) . . ?
C17 C18 Fe2 70.8(8) . . ?
C18 C19 C20 108.1(14) . . ?
C18 C19 Fe2 70.8(10) . . ?
C20 C19 Fe2 70.1(10) . . ?
C19 C20 C21 107.7(14) . . ?
C19 C20 Fe2 69.6(10) . . ?
C21 C20 Fe2 71.7(8) . . ?
C17 C21 C22 124.5(12) . . ?
C17 C21 C20 109.5(12) . . ?
C22 C21 C20 125.9(12) . . ?
C17 C21 Fe2 70.6(8) . . ?
C22 C21 Fe2 125.5(9) . . ?
C20 C21 Fe2 67.4(8) . . ?
O4 C22 O3 116.9(11) . . ?
O4 C22 C21 119.8(11) . . ?
O3 C22 C21 123.3(11) . . ?
O4 C22 Y1 57.4(6) . . ?
O3 C22 Y1 60.1(6) . . ?
C21 C22 Y1 173.6(9) . . ?
C27 C23 C24 111.0(17) . . ?
C27 C23 Fe3 68.2(9) . . ?
C24 C23 Fe3 74.6(10) . . ?
C25 C24 C23 101.5(19) . . ?
C25 C24 Fe3 67.6(11) . . ?
C23 C24 Fe3 63.8(10) . . ?
C24 C25 C26 114.9(20) . . ?
C24 C25 Fe3 75.3(12) . . ?
C26 C25 Fe3 66.2(9) . . ?
C27 C26 C25 103.7(19) . . ?
C27 C26 Fe3 69.6(10) . . ?
C25 C26 Fe3 69.4(9) . . ?
C26 C27 C23 108.8(17) . . ?
C26 C27 Fe3 71.0(9) . . ?
C23 C27 Fe3 69.0(9) . . ?
C29 C28 C32 110.9(12) . . ?
C29 C28 Fe3 70.9(8) . . ?
C32 C28 Fe3 72.4(7) . . ?
C28 C29 C30 105.8(13) . . ?
C28 C29 Fe3 68.0(7) . . ?
C30 C29 Fe3 70.1(8) . . ?
C29 C30 C31 108.9(13) . . ?
C29 C30 Fe3 69.3(8) . . ?
C31 C30 Fe3 70.3(8) . . ?
C32 C31 C30 109.0(13) . . ?
C32 C31 Fe3 71.1(8) . . ?
C30 C31 Fe3 68.0(8) . . ?
C31 C32 C28 105.4(12) . . ?
C31 C32 C33 125.1(13) . . ?
C28 C32 C33 129.1(11) . . ?
C31 C32 Fe3 70.0(8) . . ?
C28 C32 Fe3 65.5(7) . . ?
C33 C32 Fe3 123.3(9) . . ?
O5 C33 O6 117.1(12) . . ?
O5 C33 C32 118.9(12) . . ?
O6 C33 C32 124.0(11) . . ?
O5 C33 Y1 58.6(7) . . ?
O6 C33 Y1 58.6(6) . . ?
C32 C33 Y1 176.9(9) . . ?
C11 O1 Y1 99.3(7) . . ?
C11 O2 Y1 160.0(8) . 2_556 ?
C11 O2 Y1 88.5(7) . . ?
Y1 O2 Y1 110.9(3) 2_556 . ?
C22 O3 Y1 92.0(7) . . ?
C22 O4 Y1 95.3(7) . . ?
C33 O5 Y1 96.2(8) . . ?
C33 O6 Y1 94.0(7) . . ?

loop_
_geom_bond_atom_site_label_1
_geom_bond_atom_site_label_2
_geom_bond_distance
_geom_bond_site_symmetry_2
_geom_bond_publ_flag
Y1 O4 2.396(9) . ?
Y1 O1 2.419(9) . ?
Y1 O3 2.457(9) . ?
Y1 O7 2.462(9) . ?
Y1 O8 2.462(9) . ?
Y1 O2 2.472(8) 2_556 ?
Y1 O6 2.500(9) . ?
Y1 O5 2.509(9) . ?
Y1 O2 2.634(9) . ?
Y1 C22 2.833(12) . ?
Y1 C33 2.922(13) . ?
Y1 C11 2.934(13) . ?
Fe1 C6 2.032(14) . ?
Fe1 C3 2.04(2) . ?
Fe1 C10 2.041(11) . ?
Fe1 C2 2.04(2) . ?
Fe1 C5 2.07(2) . ?
Fe1 C7 2.07(2) . ?
Fe1 C4 2.09(2) . ?
Fe1 C9 2.109(13) . ?
Fe1 C1 2.14(2) . ?
Fe1 C8 2.144(15) . ?
Fe2 C12 1.96(3) . ?
Fe2 C16 2.04(2) . ?
Fe2 C13 2.05(3) . ?
Fe2 C19 2.08(2) . ?
Fe2 C20 2.08(2) . ?
Fe2 C18 2.10(2) . ?
Fe2 C15 2.13(2) . ?
Fe2 C17 2.14(2) . ?
Fe2 C21 2.143(13) . ?
Fe2 C14 2.22(2) . ?
Fe3 C27 2.020(15) . ?
Fe3 C28 2.022(13) . ?
Fe3 C23 2.03(2) . ?
Fe3 C26 2.04(2) . ?
Fe3 C29 2.060(14) . ?
Fe3 C30 2.071(15) . ?
Fe3 C25 2.09(2) . ?
Fe3 C31 2.103(14) . ?
Fe3 C32 2.118(13) . ?
Fe3 C24 2.18(2) . ?
C1 C5 1.40(3) . ?
C1 C2 1.47(3) . ?
C2 C3 1.47(3) . ?
C3 C4 1.44(3) . ?
C4 C5 1.52(3) . ?
C6 C10 1.45(2) . ?
C6 C7 1.55(2) . ?
C7 C8 1.47(2) . ?
C8 C9 1.44(2) . ?
C9 C10 1.49(2) . ?
C10 C11 1.48(2) . ?
C11 O1 1.314(14) . ?
C11 O2 1.366(15) . ?
C12 C13 1.43(4) . ?
C12 C16 1.47(5) . ?
C13 C14 1.43(4) . ?
C14 C15 1.37(3) . ?
C15 C16 1.45(4) . ?
C17 C21 1.42(2) . ?
C17 C18 1.50(2) . ?
C18 C19 1.43(3) . ?
C19 C20 1.43(2) . ?
C20 C21 1.48(2) . ?
C21 C22 1.44(2) . ?
C22 O4 1.304(14) . ?
C22 O3 1.327(15) . ?
C23 C27 1.48(3) . ?
C23 C24 1.50(3) . ?
C24 C25 1.36(3) . ?
C25 C26 1.56(3) . ?
C26 C27 1.37(2) . ?
C28 C29 1.43(2) . ?
C28 C32 1.49(2) . ?
C29 C30 1.43(2) . ?
C30 C31 1.48(2) . ?
C31 C32 1.41(2) . ?
C32 C33 1.54(2) . ?
C33 O5 1.250(14) . ?
C33 O6 1.35(2) . ?
C34 O9 1.55(3) . ?
O2 Y1 2.472(8) 2_556 ?
